data_7700361
loop_
_publ_author_name
'Wang, Long'
'Li, Jun'
'Deng, Dongsheng'
'Daniliuc, Constantin G.'
'M\"uck-Lichtenfeld, Christian'
'Kehr, Gerald'
'Erker, Gerhard'

_publ_section_title
;
 Carbon-carbon bond forming reactions of acetylenic esters and ketones
 within frustrated phosphane/borane Lewis pair frameworks.
;
_journal_issue 31
_journal_name_full 'Dalton transactions (Cambridge, England : 2003)'
_journal_page_first 11921
_journal_page_last 11926
_journal_paper_doi 10.1039/c9dt02624j
_journal_volume 48
_journal_year 2019
_chemical_formula_sum 'C75 H78 B F10 O2 P'
_chemical_formula_weight 1243.15
_space_group_IT_number 14
_space_group_name_Hall '-P 2yn'
_space_group_name_H-M_alt 'P 1 21/n 1'
_symmetry_cell_setting monoclinic
_symmetry_space_group_name_Hall '-P 2yn'
_symmetry_space_group_name_H-M 'P 1 21/n 1'
_atom_sites_solution_hydrogens geom
_atom_sites_solution_primary direct
_atom_sites_solution_secondary difmap
_audit_creation_method SHELXL-97
_audit_update_record
;
2017-12-19 deposited with the CCDC.    2019-06-25 downloaded from the CCDC.
;
_cell_angle_alpha 90.00
_cell_angle_beta 92.837(5)
_cell_angle_gamma 90.00
_cell_formula_units_Z 4
_cell_length_a 15.0950(16)
_cell_length_b 21.1103(24)
_cell_length_c 20.7623(26)
_cell_measurement_reflns_used 14314
_cell_measurement_temperature 173(2)
_cell_measurement_theta_max 28.28
_cell_measurement_theta_min 3.70
_cell_volume 6608.0(13)
_computing_cell_refinement 'Collect (Nonius B.V., 1998)'
_computing_data_collection 'Collect (Nonius B.V., 1998)'
_computing_data_reduction 'Denzo-SMN (Otwinowski & Minor, 1997)'
_computing_molecular_graphics 'XP-SHELXL-2013 (Sheldrick, 2013)'
_computing_publication_material 'SHELXL-2013 (Sheldrick, 2013)'
_computing_structure_refinement 'SHELXL-2013 (Sheldrick, 2013)'
_computing_structure_solution 'SHELXL-2013 (Sheldrick, 2013)'
_diffrn_ambient_temperature 173(2)
_diffrn_measured_fraction_theta_full 0.991
_diffrn_measured_fraction_theta_max 0.991
_diffrn_measurement_device_type 'Nonius KappaCCD APEXII'
_diffrn_measurement_method '\w and \f scans'
_diffrn_radiation_monochromator 'Montel mirror'
_diffrn_radiation_source 'rotating anode Nonius FR591'
_diffrn_radiation_type MoK\a
_diffrn_radiation_wavelength 0.71073
_diffrn_reflns_av_R_equivalents 0.068
_diffrn_reflns_av_sigmaI/netI 0.0301
_diffrn_reflns_limit_h_max 17
_diffrn_reflns_limit_h_min 0
_diffrn_reflns_limit_k_max 25
_diffrn_reflns_limit_k_min 0
_diffrn_reflns_limit_l_max 24
_diffrn_reflns_limit_l_min -24
_diffrn_reflns_number 52581
_diffrn_reflns_theta_full 25.00
_diffrn_reflns_theta_max 25.00
_diffrn_reflns_theta_min 3.72
_exptl_absorpt_coefficient_mu 0.115
_exptl_absorpt_correction_T_max 0.9851
_exptl_absorpt_correction_T_min 0.9728
_exptl_absorpt_correction_type multi-scan
_exptl_absorpt_process_details 'Denzo (Otwinowski, Borek, Majewski & Minor, 2003)'
_exptl_crystal_colour colourless
_exptl_crystal_density_diffrn 1.250
_exptl_crystal_density_method 'not measured'
_exptl_crystal_description prism
_exptl_crystal_F_000 2616
_exptl_crystal_size_max 0.24
_exptl_crystal_size_mid 0.16
_exptl_crystal_size_min 0.13
_refine_diff_density_max 0.382
_refine_diff_density_min -0.436
_refine_diff_density_rms 0.067
_refine_ls_extinction_method none
_refine_ls_goodness_of_fit_ref 1.145
_refine_ls_hydrogen_treatment constr
_refine_ls_matrix_type full
_refine_ls_number_parameters 869
_refine_ls_number_reflns 11519
_refine_ls_number_restraints 224
_refine_ls_restrained_S_all 1.146
_refine_ls_R_factor_all 0.0986
_refine_ls_R_factor_gt 0.0780
_refine_ls_shift/su_max 0.001
_refine_ls_shift/su_mean 0.000
_refine_ls_structure_factor_coef Fsqd
_refine_ls_weighting_details 'calc w=1/[\s^2^(Fo^2^)+(0.1000P)^2^+8.5167P] where P=(Fo^2^+2Fc^2^)/3'
_refine_ls_weighting_scheme calc
_refine_ls_wR_factor_gt 0.2086
_refine_ls_wR_factor_ref 0.2303
_reflns_number_gt 9084
_reflns_number_total 11519
_reflns_threshold_expression >2sigma(I)
_cod_data_source_file c9dt02624j2.cif
_cod_data_source_block erk8937
_cod_depositor_comments 'Adding full bibliography for 7700359--7700368.cif.'
_cod_original_sg_symbol_H-M P21/n
_cod_database_code 7700361

loop_
_symmetry_equiv_pos_as_xyz
'x, y, z'
'-x+1/2, y+1/2, -z+1/2'
'-x, -y, -z'
'x-1/2, -y-1/2, z-1/2'

loop_
_atom_site_label
_atom_site_type_symbol
_atom_site_fract_x
_atom_site_fract_y
_atom_site_fract_z
_atom_site_U_iso_or_equiv
_atom_site_adp_type
_atom_site_occupancy
_atom_site_symmetry_multiplicity
_atom_site_calc_flag
_atom_site_refinement_flags
_atom_site_disorder_assembly
_atom_site_disorder_group
P1 P 0.69472(5) 0.11628(4) 0.34124(4) 0.0343(2) Uani 1 1 d . . .
O2 O 0.80143(16) 0.09475(11) 0.57840(11) 0.0423(6) Uani 1 1 d . . .
O1 O 0.86176(14) 0.05507(11) 0.48573(11) 0.0389(5) Uani 1 1 d . . .
C1 C 0.6270(2) 0.18237(16) 0.36901(17) 0.0386(8) Uani 1 1 d . . .
H1A H 0.6658 0.2121 0.3942 0.046 Uiso 1 1 calc R . .
H1B H 0.6017 0.2055 0.3309 0.046 Uiso 1 1 calc R . .
C2 C 0.5499(2) 0.16114(19) 0.41135(18) 0.0446(8) Uani 1 1 d . . .
H2A H 0.4927 0.1681 0.3869 0.054 Uiso 1 1 calc R . .
H2B H 0.5555 0.1152 0.4200 0.054 Uiso 1 1 calc R . .
C3 C 0.5481(2) 0.19654(19) 0.47598(18) 0.0473(9) Uani 1 1 d . . .
H3A H 0.5584 0.2420 0.4676 0.057 Uiso 1 1 calc R . .
H3B H 0.4876 0.1926 0.4919 0.057 Uiso 1 1 calc R . .
C4 C 0.6144(2) 0.17550(18) 0.53037(18) 0.0434(8) Uani 1 1 d . . .
H4A H 0.5927 0.1357 0.5492 0.052 Uiso 1 1 calc R . .
H4B H 0.6160 0.2081 0.5647 0.052 Uiso 1 1 calc R . .
C5 C 0.7094(2) 0.16476(17) 0.50914(17) 0.0401(8) Uani 1 1 d . . .
H5 H 0.7237 0.1973 0.4762 0.048 Uiso 1 1 calc R . .
C6 C 0.7149(2) 0.09720(16) 0.47842(16) 0.0374(7) Uani 1 1 d . . .
H6 H 0.6553 0.0764 0.4761 0.045 Uiso 1 1 calc R . .
C8 C 0.8429(2) 0.07408(16) 0.42411(17) 0.0375(7) Uani 1 1 d . . .
C9 C 0.7812(2) 0.05973(17) 0.52469(16) 0.0393(8) Uani 1 1 d . . .
C7 C 0.7576(2) 0.09368(15) 0.41290(16) 0.0363(7) Uani 1 1 d . . .
C11 C 0.7640(2) 0.13207(16) 0.27223(16) 0.0370(7) Uani 1 1 d . . .
C12 C 0.7902(2) 0.19383(17) 0.25469(18) 0.0421(8) Uani 1 1 d . . .
C13 C 0.8313(2) 0.20132(18) 0.19612(19) 0.0473(9) Uani 1 1 d . . .
H13 H 0.8469 0.2429 0.1832 0.057 Uiso 1 1 calc R . .
C14 C 0.8505(2) 0.15105(19) 0.15604(18) 0.0476(9) Uani 1 1 d . . .
C15 C 0.8296(2) 0.09115(19) 0.17633(18) 0.0448(8) Uani 1 1 d . . .
H15 H 0.8447 0.0561 0.1504 0.054 Uiso 1 1 calc R . .
C16 C 0.7868(2) 0.07956(17) 0.23389(17) 0.0381(8) Uani 1 1 d . . .
C17 C 0.7801(3) 0.25329(17) 0.29569(19) 0.0464(9) Uani 1 1 d . . .
H17 H 0.7632 0.2398 0.3396 0.056 Uiso 1 1 calc R . .
C18 C 0.7080(3) 0.29776(19) 0.2678(2) 0.0571(10) Uani 1 1 d . . .
H18A H 0.7232 0.3116 0.2247 0.086 Uiso 1 1 calc R . .
H18B H 0.7035 0.3348 0.2959 0.086 Uiso 1 1 calc R . .
H18C H 0.6510 0.2754 0.2650 0.086 Uiso 1 1 calc R . .
C19 C 0.8679(3) 0.29106(19) 0.3034(2) 0.0557(10) Uani 1 1 d . . .
H19A H 0.9163 0.2623 0.3168 0.084 Uiso 1 1 calc R . .
H19B H 0.8622 0.3241 0.3361 0.084 Uiso 1 1 calc R . .
H19C H 0.8807 0.3107 0.2621 0.084 Uiso 1 1 calc R . .
C20 C 0.8984(3) 0.1607(2) 0.0940(2) 0.0578(11) Uani 1 1 d . . .
H20 H 0.8980 0.1190 0.0712 0.069 Uiso 1 1 calc R . .
C21 C 0.9952(3) 0.1778(3) 0.1091(2) 0.0731(14) Uani 1 1 d . . .
H21A H 1.0269 0.1787 0.0691 0.110 Uiso 1 1 calc R . .
H21B H 1.0223 0.1462 0.1385 0.110 Uiso 1 1 calc R . .
H21C H 0.9987 0.2197 0.1296 0.110 Uiso 1 1 calc R . .
C22 C 0.8527(3) 0.2074(3) 0.0488(2) 0.0819(16) Uani 1 1 d . . .
H22A H 0.7905 0.1950 0.0410 0.123 Uiso 1 1 calc R . .
H22B H 0.8822 0.2078 0.0078 0.123 Uiso 1 1 calc R . .
H22C H 0.8556 0.2498 0.0680 0.123 Uiso 1 1 calc R . .
C23 C 0.7740(2) 0.01018(16) 0.25054(17) 0.0389(8) Uani 1 1 d . . .
H23 H 0.7507 0.0076 0.2947 0.047 Uiso 1 1 calc R . .
C24 C 0.8626(2) -0.02606(19) 0.25072(19) 0.0465(9) Uani 1 1 d . . .
H24A H 0.8786 -0.0336 0.2062 0.070 Uiso 1 1 calc R . .
H24B H 0.8564 -0.0667 0.2728 0.070 Uiso 1 1 calc R . .
H24C H 0.9091 -0.0009 0.2732 0.070 Uiso 1 1 calc R . .
C25 C 0.7076(2) -0.02250(18) 0.20291(18) 0.0448(8) Uani 1 1 d . . .
H25A H 0.6507 -0.0001 0.2025 0.067 Uiso 1 1 calc R . .
H25B H 0.6992 -0.0665 0.2163 0.067 Uiso 1 1 calc R . .
H25C H 0.7306 -0.0217 0.1596 0.067 Uiso 1 1 calc R . .
C31 C 0.6047(2) 0.06355(16) 0.30761(16) 0.0367(7) Uani 1 1 d . . .
C32 C 0.5517(2) 0.08919(17) 0.25472(17) 0.0393(8) Uani 1 1 d . . .
C33 C 0.4827(2) 0.05256(18) 0.22783(18) 0.0445(8) Uani 1 1 d . . .
H33 H 0.4480 0.0695 0.1925 0.053 Uiso 1 1 calc R . .
C34 C 0.4623(2) -0.00711(18) 0.24991(18) 0.0425(8) Uani 1 1 d . . .
C35 C 0.5133(2) -0.03018(17) 0.30124(17) 0.0413(8) Uani 1 1 d . . .
H35 H 0.4996 -0.0709 0.3174 0.050 Uiso 1 1 calc R . .
C36 C 0.5842(2) 0.00308(16) 0.33096(16) 0.0370(7) Uani 1 1 d . . .
C37 C 0.5652(2) 0.15296(18) 0.22093(18) 0.0443(8) Uani 1 1 d . . .
H37 H 0.6169 0.1746 0.2433 0.053 Uiso 1 1 calc R . .
C38 C 0.5867(3) 0.1438(2) 0.14970(19) 0.0548(10) Uani 1 1 d . . .
H38A H 0.5348 0.1262 0.1257 0.082 Uiso 1 1 calc R . .
H38B H 0.6369 0.1146 0.1470 0.082 Uiso 1 1 calc R . .
H38C H 0.6022 0.1847 0.1311 0.082 Uiso 1 1 calc R . .
C39 C 0.4834(3) 0.1961(2) 0.2260(2) 0.0560(10) Uani 1 1 d . . .
H39A H 0.4968 0.2383 0.2094 0.084 Uiso 1 1 calc R . .
H39B H 0.4684 0.1995 0.2713 0.084 Uiso 1 1 calc R . .
H39C H 0.4332 0.1780 0.2007 0.084 Uiso 1 1 calc R . .
C40 C 0.3894(2) -0.0468(2) 0.2172(2) 0.0530(10) Uani 1 1 d . . .
H40 H 0.3759 -0.0818 0.2476 0.064 Uiso 1 1 calc R . .
C41 C 0.4236(4) -0.0776(3) 0.1573(3) 0.0913(18) Uani 1 1 d . . .
H41A H 0.4369 -0.0448 0.1258 0.137 Uiso 1 1 calc R . .
H41B H 0.3783 -0.1063 0.1385 0.137 Uiso 1 1 calc R . .
H41C H 0.4776 -0.1016 0.1689 0.137 Uiso 1 1 calc R . .
C42 C 0.3043(3) -0.0108(3) 0.2037(3) 0.0757(14) Uani 1 1 d . . .
H42A H 0.3140 0.0227 0.1721 0.114 Uiso 1 1 calc R . .
H42B H 0.2852 0.0082 0.2437 0.114 Uiso 1 1 calc R . .
H42C H 0.2584 -0.0399 0.1864 0.114 Uiso 1 1 calc R . .
C43 C 0.6319(2) -0.03187(16) 0.38714(16) 0.0368(7) Uani 1 1 d . . .
H43 H 0.6828 -0.0051 0.4036 0.044 Uiso 1 1 calc R . .
C44 C 0.6688(3) -0.09600(17) 0.36662(19) 0.0480(9) Uani 1 1 d . . .
H44A H 0.6999 -0.1162 0.4037 0.072 Uiso 1 1 calc R . .
H44B H 0.7102 -0.0896 0.3323 0.072 Uiso 1 1 calc R . .
H44C H 0.6199 -0.1232 0.3507 0.072 Uiso 1 1 calc R . .
C45 C 0.5689(2) -0.0408(2) 0.44163(18) 0.0486(9) Uani 1 1 d . . .
H45A H 0.5458 0.0005 0.4544 0.073 Uiso 1 1 calc R . .
H45B H 0.6008 -0.0605 0.4787 0.073 Uiso 1 1 calc R . .
H45C H 0.5195 -0.0681 0.4268 0.073 Uiso 1 1 calc R . .
B1 B 0.7893(3) 0.1632(2) 0.5663(2) 0.0414(9) Uani 1 1 d . . .
C51 C 0.8867(2) 0.19403(17) 0.54485(18) 0.0428(8) Uani 1 1 d . . .
F52 F 0.95745(16) 0.13914(12) 0.63319(12) 0.0637(6) Uani 1 1 d . . .
C52 C 0.9628(3) 0.17704(18) 0.5808(2) 0.0488(9) Uani 1 1 d . . .
F53 F 1.11821(16) 0.17868(14) 0.60559(15) 0.0799(8) Uani 1 1 d . . .
C53 C 1.0473(3) 0.1976(2) 0.5679(2) 0.0557(10) Uani 1 1 d . . .
F54 F 1.13996(15) 0.26078(14) 0.50650(14) 0.0749(8) Uani 1 1 d . . .
C54 C 1.0583(3) 0.2387(2) 0.5187(2) 0.0555(10) Uani 1 1 d . . .
F55 F 0.99618(18) 0.30001(15) 0.43345(14) 0.0812(8) Uani 1 1 d . . .
C55 C 0.9859(3) 0.2581(2) 0.4819(2) 0.0562(10) Uani 1 1 d . . .
F56 F 0.83575(15) 0.25846(13) 0.45578(12) 0.0679(7) Uani 1 1 d . . .
C56 C 0.9028(2) 0.23517(19) 0.49555(19) 0.0483(9) Uani 1 1 d . . .
C61 C 0.7666(2) 0.20084(18) 0.63307(18) 0.0448(9) Uani 1 1 d . . .
F62 F 0.73879(18) 0.29400(11) 0.57324(13) 0.0672(7) Uani 1 1 d . . .
C62 C 0.7442(3) 0.2642(2) 0.6310(2) 0.0522(10) Uani 1 1 d . . .
F63 F 0.70450(19) 0.36193(13) 0.67774(16) 0.0829(9) Uani 1 1 d . . .
C63 C 0.7256(3) 0.3005(2) 0.6842(2) 0.0610(12) Uani 1 1 d . . .
F64 F 0.7130(2) 0.30610(17) 0.79707(14) 0.0948(11) Uani 1 1 d . . .
C64 C 0.7302(3) 0.2728(3) 0.7440(2) 0.0668(13) Uani 1 1 d . . .
F65 F 0.7555(2) 0.18137(17) 0.80809(13) 0.0946(10) Uani 1 1 d . . .
C65 C 0.7510(3) 0.2094(3) 0.7495(2) 0.0661(12) Uani 1 1 d . . .
F66 F 0.78987(19) 0.11350(13) 0.70492(11) 0.0700(7) Uani 1 1 d . . .
C66 C 0.7691(3) 0.1749(2) 0.6947(2) 0.0541(10) Uani 1 1 d . . .
C71 C 0.9228(2) 0.07153(16) 0.38566(16) 0.0377(7) Uani 1 1 d . . .
C72 C 0.9470(2) 0.12309(18) 0.34932(19) 0.0463(9) Uani 1 1 d . . .
H72 H 0.9105 0.1598 0.3471 0.056 Uiso 1 1 calc R . .
C73 C 1.0247(3) 0.1212(2) 0.3160(2) 0.0565(10) Uani 1 1 d . . .
H73 H 1.0406 0.1562 0.2902 0.068 Uiso 1 1 calc R . .
C74 C 1.0787(3) 0.0685(2) 0.3204(2) 0.0568(11) Uani 1 1 d . . .
H74 H 1.1315 0.0674 0.2974 0.068 Uiso 1 1 calc R . .
C75 C 1.0565(2) 0.0176(2) 0.35773(19) 0.0490(9) Uani 1 1 d . . .
H75 H 1.0940 -0.0185 0.3606 0.059 Uiso 1 1 calc R . .
C76 C 0.9793(2) 0.01923(18) 0.39111(18) 0.0423(8) Uani 1 1 d . . .
H76 H 0.9647 -0.0154 0.4178 0.051 Uiso 1 1 calc R . .
C81 C 0.7548(2) -0.00628(17) 0.54369(16) 0.0395(8) Uani 1 1 d . . .
C82 C 0.6943(2) -0.01207(18) 0.59281(18) 0.0454(9) Uani 1 1 d . . .
H82 H 0.6721 0.0249 0.6126 0.055 Uiso 1 1 calc R . .
C83 C 0.6670(3) -0.07115(19) 0.61235(19) 0.0506(9) Uani 1 1 d . . .
H83 H 0.6259 -0.0745 0.6454 0.061 Uiso 1 1 calc R . .
C84 C 0.6986(3) -0.12499(19) 0.5846(2) 0.0524(10) Uani 1 1 d . . .
H84 H 0.6789 -0.1654 0.5980 0.063 Uiso 1 1 calc R . .
C85 C 0.7598(3) -0.12024(19) 0.5367(2) 0.0514(9) Uani 1 1 d . . .
H85 H 0.7827 -0.1575 0.5180 0.062 Uiso 1 1 calc R . .
C86 C 0.7872(2) -0.06120(18) 0.51643(19) 0.0456(9) Uani 1 1 d . . .
H86 H 0.8286 -0.0582 0.4835 0.055 Uiso 1 1 calc R . .
C91 C 1.054(2) 0.1207(11) 0.9093(16) 0.124(7) Uani 0.410(13) 1 d PDU A 1
H91 H 1.0953 0.1501 0.9287 0.148 Uiso 0.410(13) 1 calc PR A 1
C92 C 1.0508(15) 0.0587(11) 0.9322(10) 0.110(6) Uani 0.410(13) 1 d PDU A 1
H92 H 1.0899 0.0455 0.9669 0.131 Uiso 0.410(13) 1 calc PR A 1
C93 C 0.9900(11) 0.0163(7) 0.9041(9) 0.070(4) Uani 0.410(13) 1 d PDU A 1
H93 H 0.9813 -0.0232 0.9247 0.084 Uiso 0.410(13) 1 calc PR A 1
C94 C 0.9419(13) 0.0294(12) 0.8477(10) 0.084(5) Uani 0.410(13) 1 d PDU A 1
H94 H 0.9090 -0.0018 0.8239 0.100 Uiso 0.410(13) 1 calc PR A 1
C95 C 0.9457(15) 0.0920(12) 0.8288(11) 0.094(5) Uani 0.410(13) 1 d PDU A 1
H95 H 0.9091 0.1043 0.7924 0.113 Uiso 0.410(13) 1 calc PR A 1
C96 C 0.9983(19) 0.1387(10) 0.8583(14) 0.096(6) Uani 0.410(13) 1 d PDU A 1
H96 H 0.9956 0.1814 0.8439 0.115 Uiso 0.410(13) 1 calc PR A 1
C91A C 1.0511(16) 0.1024(10) 0.9200(10) 0.129(5) Uani 0.590(13) 1 d PDU A 2
H91A H 1.0936 0.1160 0.9523 0.155 Uiso 0.590(13) 1 calc PR A 2
C92A C 1.0207(12) 0.0400(8) 0.9202(7) 0.100(4) Uani 0.590(13) 1 d PDU A 2
H92A H 1.0391 0.0114 0.9536 0.120 Uiso 0.590(13) 1 calc PR A 2
C93A C 0.9629(10) 0.0213(6) 0.8703(8) 0.084(4) Uani 0.590(13) 1 d PDU A 2
H93A H 0.9402 -0.0206 0.8709 0.100 Uiso 0.590(13) 1 calc PR A 2
C94A C 0.9358(7) 0.0606(6) 0.8190(6) 0.076(3) Uani 0.590(13) 1 d PDU A 2
H94A H 0.9004 0.0455 0.7831 0.092 Uiso 0.590(13) 1 calc PR A 2
C95A C 0.9639(7) 0.1231(6) 0.8235(6) 0.075(3) Uani 0.590(13) 1 d PDU A 2
H95A H 0.9437 0.1524 0.7913 0.090 Uiso 0.590(13) 1 calc PR A 2
C96A C 1.0205(12) 0.1441(7) 0.8735(8) 0.094(4) Uani 0.590(13) 1 d PDU A 2
H96A H 1.0380 0.1873 0.8756 0.113 Uiso 0.590(13) 1 calc PR A 2
C101 C 0.6853(7) -0.0779(5) -0.0073(5) 0.139(3) Uani 1 1 d U . .
H101 H 0.6865 -0.1224 -0.0144 0.167 Uiso 1 1 calc R . .
C102 C 0.6189(6) -0.0517(4) 0.0251(3) 0.116(2) Uani 1 1 d U . .
H102 H 0.5744 -0.0779 0.0419 0.139 Uiso 1 1 calc R . .
C103 C 0.6157(5) 0.0105(4) 0.0333(3) 0.0978(19) Uani 1 1 d U . .
H103 H 0.5673 0.0283 0.0546 0.117 Uiso 1 1 calc R . .
C104 C 0.6794(5) 0.0494(4) 0.0123(3) 0.0992(19) Uani 1 1 d U . .
H104 H 0.6762 0.0937 0.0198 0.119 Uiso 1 1 calc R . .
C105 C 0.7498(5) 0.0241(4) -0.0205(3) 0.113(2) Uani 1 1 d U . .
H105 H 0.7953 0.0504 -0.0358 0.135 Uiso 1 1 calc R . .
C106 C 0.7508(6) -0.0401(5) -0.0298(5) 0.138(3) Uani 1 1 d U . .
H106 H 0.7976 -0.0587 -0.0522 0.166 Uiso 1 1 calc R . .

loop_
_atom_site_aniso_label
_atom_site_aniso_U_11
_atom_site_aniso_U_22
_atom_site_aniso_U_33
_atom_site_aniso_U_23
_atom_site_aniso_U_13
_atom_site_aniso_U_12
P1 0.0291(4) 0.0359(5) 0.0382(5) 0.0007(4) 0.0064(3) 0.0003(3)
O2 0.0420(13) 0.0453(14) 0.0396(13) -0.0035(11) 0.0025(10) -0.0038(11)
O1 0.0317(12) 0.0464(14) 0.0388(13) 0.0024(10) 0.0035(10) -0.0006(10)
C1 0.0351(17) 0.0389(18) 0.0422(19) -0.0040(15) 0.0052(14) 0.0040(14)
C2 0.0333(18) 0.051(2) 0.049(2) -0.0033(17) 0.0059(15) 0.0061(15)
C3 0.0337(18) 0.058(2) 0.051(2) -0.0067(18) 0.0079(16) 0.0063(16)
C4 0.0371(19) 0.047(2) 0.047(2) -0.0044(16) 0.0093(15) -0.0002(15)
C5 0.0383(18) 0.0434(19) 0.0391(18) -0.0017(15) 0.0068(15) 0.0000(15)
C6 0.0357(17) 0.0398(18) 0.0372(18) 0.0014(14) 0.0070(14) 0.0005(14)
C8 0.0361(18) 0.0339(17) 0.0425(19) -0.0003(14) 0.0009(14) -0.0014(14)
C9 0.0382(18) 0.044(2) 0.0362(18) -0.0017(15) 0.0044(14) -0.0011(15)
C7 0.0353(17) 0.0346(17) 0.0400(18) -0.0002(14) 0.0115(14) 0.0015(14)
C11 0.0293(16) 0.0424(19) 0.0393(18) 0.0028(15) 0.0026(13) 0.0009(14)
C12 0.0340(17) 0.045(2) 0.047(2) 0.0070(16) 0.0018(15) 0.0002(15)
C13 0.043(2) 0.046(2) 0.053(2) 0.0154(18) 0.0072(17) -0.0052(16)
C14 0.0359(19) 0.061(2) 0.047(2) 0.0089(18) 0.0073(16) -0.0026(17)
C15 0.0350(18) 0.055(2) 0.045(2) -0.0021(17) 0.0096(15) -0.0026(16)
C16 0.0275(16) 0.046(2) 0.0413(18) 0.0010(15) 0.0073(14) 0.0012(14)
C17 0.049(2) 0.0374(19) 0.053(2) 0.0036(16) 0.0076(17) -0.0040(16)
C18 0.055(2) 0.041(2) 0.076(3) 0.007(2) 0.008(2) 0.0008(18)
C19 0.054(2) 0.046(2) 0.067(3) 0.0120(19) 0.001(2) -0.0113(18)
C20 0.050(2) 0.072(3) 0.053(2) 0.010(2) 0.0183(19) -0.004(2)
C21 0.046(2) 0.105(4) 0.071(3) 0.017(3) 0.020(2) -0.009(2)
C22 0.067(3) 0.115(4) 0.066(3) 0.032(3) 0.020(2) 0.007(3)
C23 0.0356(18) 0.0415(19) 0.0405(18) 0.0001(15) 0.0108(14) 0.0041(14)
C24 0.0394(19) 0.051(2) 0.050(2) -0.0020(17) 0.0074(16) 0.0059(16)
C25 0.0397(19) 0.049(2) 0.046(2) -0.0061(17) 0.0066(15) -0.0021(16)
C31 0.0309(16) 0.0404(19) 0.0393(18) -0.0030(14) 0.0071(14) 0.0030(14)
C32 0.0332(17) 0.045(2) 0.0403(18) -0.0019(15) 0.0065(14) 0.0039(15)
C33 0.0324(18) 0.056(2) 0.045(2) 0.0006(17) 0.0003(15) 0.0067(16)
C34 0.0316(17) 0.050(2) 0.046(2) -0.0047(16) 0.0049(15) 0.0014(15)
C35 0.0332(17) 0.045(2) 0.047(2) -0.0006(16) 0.0097(15) -0.0034(15)
C36 0.0304(16) 0.0414(19) 0.0401(18) -0.0036(15) 0.0118(14) 0.0006(14)
C37 0.0386(19) 0.049(2) 0.046(2) 0.0041(17) 0.0016(15) 0.0051(16)
C38 0.055(2) 0.061(3) 0.049(2) 0.0099(19) 0.0045(18) 0.0040(19)
C39 0.047(2) 0.055(2) 0.066(3) 0.002(2) 0.0012(19) 0.0098(18)
C40 0.039(2) 0.058(2) 0.062(2) -0.006(2) -0.0034(18) -0.0049(17)
C41 0.069(3) 0.111(4) 0.093(4) -0.047(3) -0.005(3) -0.014(3)
C42 0.040(2) 0.091(4) 0.094(4) -0.008(3) -0.014(2) -0.005(2)
C43 0.0339(17) 0.0391(18) 0.0377(18) 0.0002(14) 0.0072(14) -0.0040(14)
C44 0.056(2) 0.040(2) 0.048(2) 0.0023(16) 0.0025(17) 0.0016(17)
C45 0.043(2) 0.060(2) 0.044(2) 0.0032(18) 0.0112(16) -0.0097(17)
B1 0.035(2) 0.046(2) 0.043(2) -0.0062(18) 0.0074(17) -0.0022(17)
C51 0.0376(19) 0.042(2) 0.049(2) -0.0082(16) 0.0044(16) -0.0008(15)
F52 0.0526(14) 0.0677(15) 0.0693(16) 0.0075(13) -0.0120(11) -0.0046(11)
C52 0.046(2) 0.045(2) 0.055(2) -0.0058(18) -0.0013(17) -0.0010(17)
F53 0.0390(13) 0.093(2) 0.106(2) -0.0003(17) -0.0141(13) 0.0026(13)
C53 0.035(2) 0.061(3) 0.070(3) -0.016(2) -0.0060(18) 0.0047(18)
F54 0.0363(12) 0.0897(19) 0.100(2) -0.0150(16) 0.0188(12) -0.0154(12)
C54 0.035(2) 0.062(3) 0.070(3) -0.015(2) 0.0116(19) -0.0094(18)
F55 0.0593(16) 0.105(2) 0.0803(18) 0.0205(16) 0.0126(13) -0.0291(15)
C55 0.050(2) 0.063(3) 0.057(2) -0.004(2) 0.0120(19) -0.0129(19)
F56 0.0439(13) 0.0894(18) 0.0700(16) 0.0252(14) -0.0001(11) -0.0139(12)
C56 0.039(2) 0.053(2) 0.053(2) 0.0003(18) 0.0009(17) -0.0043(17)
C61 0.0325(18) 0.054(2) 0.048(2) -0.0109(17) 0.0021(15) -0.0046(16)
F62 0.0765(17) 0.0493(14) 0.0771(17) -0.0007(12) 0.0157(14) 0.0012(12)
C62 0.042(2) 0.055(2) 0.059(2) -0.010(2) 0.0041(18) -0.0046(18)
F63 0.0768(18) 0.0613(17) 0.111(2) -0.0324(16) 0.0104(16) 0.0041(14)
C63 0.042(2) 0.058(3) 0.083(3) -0.027(2) 0.002(2) 0.0013(19)
F64 0.0762(19) 0.129(3) 0.0779(19) -0.0613(19) -0.0065(15) 0.0261(18)
C64 0.043(2) 0.093(4) 0.064(3) -0.039(3) -0.002(2) 0.010(2)
F65 0.110(2) 0.131(3) 0.0434(15) -0.0116(16) 0.0072(14) 0.032(2)
C65 0.055(2) 0.099(4) 0.044(2) -0.016(2) -0.0011(19) 0.011(2)
F66 0.0917(19) 0.0744(17) 0.0446(13) 0.0014(12) 0.0104(12) 0.0172(14)
C66 0.049(2) 0.062(3) 0.051(2) -0.012(2) 0.0039(18) 0.0033(19)
C71 0.0304(17) 0.0414(19) 0.0411(18) -0.0031(15) 0.0018(14) -0.0028(14)
C72 0.0369(19) 0.048(2) 0.054(2) 0.0086(17) 0.0012(16) -0.0008(16)
C73 0.038(2) 0.064(3) 0.068(3) 0.019(2) 0.0082(18) -0.0035(18)
C74 0.0318(19) 0.076(3) 0.064(3) 0.006(2) 0.0103(17) 0.0014(19)
C75 0.0370(19) 0.058(2) 0.052(2) -0.0008(18) 0.0021(16) 0.0050(17)
C76 0.0351(18) 0.046(2) 0.046(2) 0.0011(16) 0.0022(15) 0.0013(15)
C81 0.0371(18) 0.045(2) 0.0363(18) 0.0001(15) -0.0003(14) 0.0022(15)
C82 0.0418(19) 0.051(2) 0.044(2) -0.0037(17) 0.0033(16) -0.0010(16)
C83 0.053(2) 0.055(2) 0.044(2) 0.0070(18) 0.0058(17) -0.0071(18)
C84 0.056(2) 0.047(2) 0.054(2) 0.0118(18) -0.0045(19) -0.0084(18)
C85 0.053(2) 0.041(2) 0.060(2) 0.0005(18) 0.0009(19) 0.0038(17)
C86 0.0399(19) 0.046(2) 0.051(2) -0.0020(17) 0.0057(16) 0.0000(16)
C91 0.142(10) 0.118(10) 0.111(10) -0.021(8) 0.005(8) 0.002(8)
C92 0.118(10) 0.109(10) 0.102(9) 0.000(8) 0.010(7) -0.010(8)
C93 0.060(7) 0.082(7) 0.069(7) -0.001(6) 0.015(6) -0.014(6)
C94 0.060(7) 0.104(8) 0.087(8) 0.007(7) 0.006(6) -0.005(7)
C95 0.075(7) 0.095(9) 0.114(8) -0.007(8) 0.005(6) 0.015(8)
C96 0.094(10) 0.099(9) 0.095(9) -0.006(7) 0.008(8) 0.000(7)
C91A 0.158(8) 0.130(9) 0.100(8) -0.017(7) 0.009(7) 0.002(8)
C92A 0.104(8) 0.110(7) 0.088(7) 0.010(6) 0.028(6) -0.010(6)
C93A 0.074(7) 0.096(6) 0.083(8) 0.011(6) 0.022(6) -0.005(5)
C94A 0.048(4) 0.074(6) 0.109(6) -0.011(6) 0.015(4) 0.005(5)
C95A 0.061(5) 0.073(6) 0.092(6) -0.009(5) 0.013(5) -0.002(5)
C96A 0.100(8) 0.091(7) 0.091(8) -0.016(6) -0.003(6) -0.004(6)
C101 0.153(6) 0.119(5) 0.149(6) -0.020(5) 0.025(5) 0.030(5)
C102 0.127(5) 0.121(5) 0.101(4) -0.025(4) 0.021(4) -0.003(4)
C103 0.094(4) 0.111(5) 0.088(4) -0.027(3) 0.006(3) 0.005(4)
C104 0.116(5) 0.102(4) 0.079(4) -0.020(3) -0.004(3) 0.004(4)
C105 0.105(5) 0.141(6) 0.093(4) -0.003(4) 0.001(4) -0.006(4)
C106 0.123(6) 0.149(6) 0.145(6) -0.016(5) 0.026(5) 0.037(5)

loop_
_atom_type_symbol
_atom_type_description
_atom_type_scat_dispersion_real
_atom_type_scat_dispersion_imag
_atom_type_scat_source
C C 0.0033 0.0016 'International Tables Vol C Tables 4.2.6.8 and 6.1.1.4'
H H 0.0000 0.0000 'International Tables Vol C Tables 4.2.6.8 and 6.1.1.4'
B B 0.0013 0.0007 'International Tables Vol C Tables 4.2.6.8 and 6.1.1.4'
O O 0.0106 0.0060 'International Tables Vol C Tables 4.2.6.8 and 6.1.1.4'
F F 0.0171 0.0103 'International Tables Vol C Tables 4.2.6.8 and 6.1.1.4'
P P 0.1023 0.0942 'International Tables Vol C Tables 4.2.6.8 and 6.1.1.4'

loop_
_geom_angle_atom_site_label_1
_geom_angle_atom_site_label_2
_geom_angle_atom_site_label_3
_geom_angle
C7 P1 C1 102.82(16)
C7 P1 C11 113.32(15)
C1 P1 C11 116.85(16)
C7 P1 C31 119.92(16)
C1 P1 C31 99.45(15)
C11 P1 C31 104.32(15)
C9 O2 B1 111.8(3)
C8 O1 C9 110.6(2)
C2 C1 P1 113.6(2)
C2 C1 H1A 108.8
P1 C1 H1A 108.8
C2 C1 H1B 108.8
P1 C1 H1B 108.8
H1A C1 H1B 107.7
C3 C2 C1 113.5(3)
C3 C2 H2A 108.9
C1 C2 H2A 108.9
C3 C2 H2B 108.9
C1 C2 H2B 108.9
H2A C2 H2B 107.7
C4 C3 C2 117.5(3)
C4 C3 H3A 107.9
C2 C3 H3A 107.9
C4 C3 H3B 107.9
C2 C3 H3B 107.9
H3A C3 H3B 107.2
C3 C4 C5 114.5(3)
C3 C4 H4A 108.6
C5 C4 H4A 108.6
C3 C4 H4B 108.6
C5 C4 H4B 108.6
H4A C4 H4B 107.6
C4 C5 C6 108.7(3)
C4 C5 B1 117.1(3)
C6 C5 B1 102.9(3)
C4 C5 H5 109.3
C6 C5 H5 109.3
B1 C5 H5 109.3
C7 C6 C5 116.0(3)
C7 C6 C9 103.6(3)
C5 C6 C9 104.8(3)
C7 C6 H6 110.7
C5 C6 H6 110.7
C9 C6 H6 110.7
O1 C8 C7 113.8(3)
O1 C8 C71 111.1(3)
C7 C8 C71 135.1(3)
O2 C9 O1 108.9(3)
O2 C9 C81 109.8(3)
O1 C9 C81 108.3(3)
O2 C9 C6 109.8(3)
O1 C9 C6 102.3(2)
C81 C9 C6 117.3(3)
C8 C7 C6 107.3(3)
C8 C7 P1 133.0(3)
C6 C7 P1 119.7(2)
C12 C11 C16 119.8(3)
C12 C11 P1 122.9(3)
C16 C11 P1 117.2(2)
C13 C12 C11 118.0(3)
C13 C12 C17 116.8(3)
C11 C12 C17 125.2(3)
C14 C13 C12 123.3(3)
C14 C13 H13 118.4
C12 C13 H13 118.4
C15 C14 C13 117.5(3)
C15 C14 C20 120.6(4)
C13 C14 C20 121.8(4)
C14 C15 C16 122.8(4)
C14 C15 H15 118.6
C16 C15 H15 118.6
C15 C16 C11 118.4(3)
C15 C16 C23 115.4(3)
C11 C16 C23 126.1(3)
C12 C17 C18 112.5(3)
C12 C17 C19 111.8(3)
C18 C17 C19 108.2(3)
C12 C17 H17 108.1
C18 C17 H17 108.1
C19 C17 H17 108.1
C17 C18 H18A 109.5
C17 C18 H18B 109.5
H18A C18 H18B 109.5
C17 C18 H18C 109.5
H18A C18 H18C 109.5
H18B C18 H18C 109.5
C17 C19 H19A 109.5
C17 C19 H19B 109.5
H19A C19 H19B 109.5
C17 C19 H19C 109.5
H19A C19 H19C 109.5
H19B C19 H19C 109.5
C22 C20 C14 113.2(4)
C22 C20 C21 112.3(4)
C14 C20 C21 110.4(4)
C22 C20 H20 106.9
C14 C20 H20 106.9
C21 C20 H20 106.9
C20 C21 H21A 109.5
C20 C21 H21B 109.5
H21A C21 H21B 109.5
C20 C21 H21C 109.5
H21A C21 H21C 109.5
H21B C21 H21C 109.5
C20 C22 H22A 109.5
C20 C22 H22B 109.5
H22A C22 H22B 109.5
C20 C22 H22C 109.5
H22A C22 H22C 109.5
H22B C22 H22C 109.5
C16 C23 C25 111.9(3)
C16 C23 C24 111.1(3)
C25 C23 C24 108.5(3)
C16 C23 H23 108.4
C25 C23 H23 108.4
C24 C23 H23 108.4
C23 C24 H24A 109.5
C23 C24 H24B 109.5
H24A C24 H24B 109.5
C23 C24 H24C 109.5
H24A C24 H24C 109.5
H24B C24 H24C 109.5
C23 C25 H25A 109.5
C23 C25 H25B 109.5
H25A C25 H25B 109.5
C23 C25 H25C 109.5
H25A C25 H25C 109.5
H25B C25 H25C 109.5
C36 C31 C32 118.9(3)
C36 C31 P1 125.6(3)
C32 C31 P1 115.5(3)
C33 C32 C31 118.4(3)
C33 C32 C37 114.7(3)
C31 C32 C37 126.8(3)
C34 C33 C32 123.3(3)
C34 C33 H33 118.4
C32 C33 H33 118.4
C35 C34 C33 117.1(3)
C35 C34 C40 121.2(3)
C33 C34 C40 121.6(3)
C34 C35 C36 123.5(3)
C34 C35 H35 118.3
C36 C35 H35 118.3
C35 C36 C31 118.7(3)
C35 C36 C43 114.6(3)
C31 C36 C43 126.7(3)
C32 C37 C39 111.2(3)
C32 C37 C38 111.5(3)
C39 C37 C38 110.4(3)
C32 C37 H37 107.9
C39 C37 H37 107.9
C38 C37 H37 107.9
C37 C38 H38A 109.5
C37 C38 H38B 109.5
H38A C38 H38B 109.5
C37 C38 H38C 109.5
H38A C38 H38C 109.5
H38B C38 H38C 109.5
C37 C39 H39A 109.5
C37 C39 H39B 109.5
H39A C39 H39B 109.5
C37 C39 H39C 109.5
H39A C39 H39C 109.5
H39B C39 H39C 109.5
C42 C40 C41 112.6(4)
C42 C40 C34 113.5(4)
C41 C40 C34 109.6(3)
C42 C40 H40 106.9
C41 C40 H40 106.9
C34 C40 H40 106.9
C40 C41 H41A 109.5
C40 C41 H41B 109.5
H41A C41 H41B 109.5
C40 C41 H41C 109.5
H41A C41 H41C 109.5
H41B C41 H41C 109.5
C40 C42 H42A 109.5
C40 C42 H42B 109.5
H42A C42 H42B 109.5
C40 C42 H42C 109.5
H42A C42 H42C 109.5
H42B C42 H42C 109.5
C45 C43 C36 109.7(3)
C45 C43 C44 110.2(3)
C36 C43 C44 112.2(3)
C45 C43 H43 108.2
C36 C43 H43 108.2
C44 C43 H43 108.2
C43 C44 H44A 109.5
C43 C44 H44B 109.5
H44A C44 H44B 109.5
C43 C44 H44C 109.5
H44A C44 H44C 109.5
H44B C44 H44C 109.5
C43 C45 H45A 109.5
C43 C45 H45B 109.5
H45A C45 H45B 109.5
C43 C45 H45C 109.5
H45A C45 H45C 109.5
H45B C45 H45C 109.5
O2 B1 C61 111.0(3)
O2 B1 C5 102.8(3)
C61 B1 C5 114.9(3)
O2 B1 C51 108.6(3)
C61 B1 C51 104.8(3)
C5 B1 C51 114.7(3)
C56 C51 C52 113.0(3)
C56 C51 B1 129.0(3)
C52 C51 B1 117.9(3)
F52 C52 C53 115.6(4)
F52 C52 C51 120.2(3)
C53 C52 C51 124.2(4)
F53 C53 C54 120.1(4)
F53 C53 C52 120.3(4)
C54 C53 C52 119.6(4)
F54 C54 C53 120.5(4)
F54 C54 C55 120.2(4)
C53 C54 C55 119.3(4)
F55 C55 C54 119.6(4)
F55 C55 C56 121.1(4)
C54 C55 C56 119.2(4)
F56 C56 C51 121.6(3)
F56 C56 C55 113.7(4)
C51 C56 C55 124.6(4)
C62 C61 C66 114.0(4)
C62 C61 B1 120.2(4)
C66 C61 B1 125.9(4)
F62 C62 C61 118.8(3)
F62 C62 C63 116.4(4)
C61 C62 C63 124.8(4)
F63 C63 C64 120.3(4)
F63 C63 C62 120.8(5)
C64 C63 C62 118.9(4)
F64 C64 C63 121.1(5)
F64 C64 C65 119.5(5)
C63 C64 C65 119.4(4)
F65 C65 C64 120.0(4)
F65 C65 C66 120.3(5)
C64 C65 C66 119.6(4)
F66 C66 C65 115.4(4)
F66 C66 C61 121.3(3)
C65 C66 C61 123.3(4)
C72 C71 C76 119.3(3)
C72 C71 C8 120.7(3)
C76 C71 C8 119.7(3)
C71 C72 C73 120.0(4)
C71 C72 H72 120.0
C73 C72 H72 120.0
C74 C73 C72 120.0(4)
C74 C73 H73 120.0
C72 C73 H73 120.0
C75 C74 C73 120.5(4)
C75 C74 H74 119.7
C73 C74 H74 119.7
C74 C75 C76 119.8(4)
C74 C75 H75 120.1
C76 C75 H75 120.1
C75 C76 C71 120.3(3)
C75 C76 H76 119.9
C71 C76 H76 119.9
C86 C81 C82 118.5(3)
C86 C81 C9 124.1(3)
C82 C81 C9 117.4(3)
C83 C82 C81 120.3(4)
C83 C82 H82 119.8
C81 C82 H82 119.8
C84 C83 C82 120.7(4)
C84 C83 H83 119.6
C82 C83 H83 119.6
C83 C84 C85 119.8(4)
C83 C84 H84 120.1
C85 C84 H84 120.1
C86 C85 C84 120.0(4)
C86 C85 H85 120.0
C84 C85 H85 120.0
C85 C86 C81 120.6(3)
C85 C86 H86 119.7
C81 C86 H86 119.7
C96 C91 C92 119.2(17)
C96 C91 H91 120.4
C92 C91 H91 120.4
C93 C92 C91 120.0(16)
C93 C92 H92 120.0
C91 C92 H92 120.0
C94 C93 C92 122.4(16)
C94 C93 H93 118.8
C92 C93 H93 118.8
C93 C94 C95 114.0(16)
C93 C94 H94 123.0
C95 C94 H94 123.0
C94 C95 C96 125.8(16)
C94 C95 H95 117.1
C96 C95 H95 117.1
C91 C96 C95 117.4(16)
C91 C96 H96 121.3
C95 C96 H96 121.3
C96A C91A C92A 120.6(13)
C96A C91A H91A 119.7
C92A C91A H91A 119.7
C93A C92A C91A 117.6(12)
C93A C92A H92A 121.2
C91A C92A H92A 121.2
C92A C93A C94A 123.7(12)
C92A C93A H93A 118.1
C94A C93A H93A 118.1
C95A C94A C93A 115.9(11)
C95A C94A H94A 122.1
C93A C94A H94A 122.1
C96A C95A C94A 122.0(11)
C96A C95A H95A 119.0
C94A C95A H95A 119.0
C91A C96A C95A 119.8(12)
C91A C96A H96A 120.1
C95A C96A H96A 120.1
C102 C101 C106 119.7(9)
C102 C101 H101 120.2
C106 C101 H101 120.2
C103 C102 C101 120.2(9)
C103 C102 H102 119.9
C101 C102 H102 119.9
C102 C103 C104 121.9(7)
C102 C103 H103 119.0
C104 C103 H103 119.0
C103 C104 C105 119.6(7)
C103 C104 H104 120.2
C105 C104 H104 120.2
C106 C105 C104 117.5(8)
C106 C105 H105 121.3
C104 C105 H105 121.3
C105 C106 C101 121.1(8)
C105 C106 H106 119.5
C101 C106 H106 119.5

loop_
_geom_bond_atom_site_label_1
_geom_bond_atom_site_label_2
_geom_bond_distance
P1 C7 1.790(4)
P1 C1 1.839(3)
P1 C11 1.845(3)
P1 C31 1.865(3)
O2 C9 1.360(4)
O2 B1 1.477(5)
O1 C8 1.357(4)
O1 C9 1.497(4)
C1 C2 1.559(5)
C1 H1A 0.9900
C1 H1B 0.9900
C2 C3 1.537(5)
C2 H2A 0.9900
C2 H2B 0.9900
C3 C4 1.537(5)
C3 H3A 0.9900
C3 H3B 0.9900
C4 C5 1.538(5)
C4 H4A 0.9900
C4 H4B 0.9900
C5 C6 1.566(5)
C5 B1 1.650(5)
C5 H5 1.0000
C6 C7 1.536(4)
C6 C9 1.566(5)
C6 H6 1.0000
C8 C7 1.362(5)
C8 C71 1.479(5)
C9 C81 1.507(5)
C11 C12 1.416(5)
C11 C16 1.417(5)
C12 C13 1.401(5)
C12 C17 1.528(5)
C13 C14 1.388(6)
C13 H13 0.9500
C14 C15 1.374(5)
C14 C20 1.521(5)
C15 C16 1.408(5)
C15 H15 0.9500
C16 C23 1.519(5)
C17 C18 1.530(5)
C17 C19 1.547(5)
C17 H17 1.0000
C18 H18A 0.9800
C18 H18B 0.9800
C18 H18C 0.9800
C19 H19A 0.9800
C19 H19B 0.9800
C19 H19C 0.9800
C20 C22 1.505(7)
C20 C21 1.523(6)
C20 H20 1.0000
C21 H21A 0.9800
C21 H21B 0.9800
C21 H21C 0.9800
C22 H22A 0.9800
C22 H22B 0.9800
C22 H22C 0.9800
C23 C25 1.537(5)
C23 C24 1.540(5)
C23 H23 1.0000
C24 H24A 0.9800
C24 H24B 0.9800
C24 H24C 0.9800
C25 H25A 0.9800
C25 H25B 0.9800
C25 H25C 0.9800
C31 C36 1.405(5)
C31 C32 1.433(5)
C32 C33 1.391(5)
C32 C37 1.536(5)
C33 C34 1.381(5)
C33 H33 0.9500
C34 C35 1.372(5)
C34 C40 1.517(5)
C35 C36 1.398(5)
C35 H35 0.9500
C36 C43 1.530(5)
C37 C39 1.542(5)
C37 C38 1.542(5)
C37 H37 1.0000
C38 H38A 0.9800
C38 H38B 0.9800
C38 H38C 0.9800
C39 H39A 0.9800
C39 H39B 0.9800
C39 H39C 0.9800
C40 C42 1.507(6)
C40 C41 1.516(7)
C40 H40 1.0000
C41 H41A 0.9800
C41 H41B 0.9800
C41 H41C 0.9800
C42 H42A 0.9800
C42 H42B 0.9800
C42 H42C 0.9800
C43 C45 1.526(5)
C43 C44 1.532(5)
C43 H43 1.0000
C44 H44A 0.9800
C44 H44B 0.9800
C44 H44C 0.9800
C45 H45A 0.9800
C45 H45B 0.9800
C45 H45C 0.9800
B1 C61 1.648(5)
B1 C51 1.688(5)
C51 C56 1.373(5)
C51 C52 1.387(5)
F52 C52 1.356(5)
C52 C53 1.385(6)
F53 C53 1.354(5)
C53 C54 1.356(6)
F54 C54 1.354(4)
C54 C55 1.364(6)
F55 C55 1.355(5)
C55 C56 1.387(5)
F56 C56 1.366(4)
C61 C62 1.379(6)
C61 C66 1.391(6)
F62 C62 1.354(5)
C62 C63 1.384(6)
F63 C63 1.342(5)
C63 C64 1.369(7)
F64 C64 1.344(5)
C64 C65 1.379(7)
F65 C65 1.351(6)
C65 C66 1.389(6)
F66 C66 1.347(5)
C71 C72 1.384(5)
C71 C76 1.396(5)
C72 C73 1.392(5)
C72 H72 0.9500
C73 C74 1.379(6)
C73 H73 0.9500
C74 C75 1.376(6)
C74 H74 0.9500
C75 C76 1.386(5)
C75 H75 0.9500
C76 H76 0.9500
C81 C86 1.390(5)
C81 C82 1.407(5)
C82 C83 1.381(5)
C82 H82 0.9500
C83 C84 1.370(6)
C83 H83 0.9500
C84 C85 1.394(6)
C84 H84 0.9500
C85 C86 1.386(5)
C85 H85 0.9500
C86 H86 0.9500
C91 C96 1.378(19)
C91 C92 1.393(11)
C91 H91 0.9500
C92 C93 1.390(11)
C92 H92 0.9500
C93 C94 1.376(11)
C93 H93 0.9500
C94 C95 1.380(11)
C94 H94 0.9500
C95 C96 1.388(11)
C95 H95 0.9500
C96 H96 0.9500
C91A C96A 1.370(16)
C91A C92A 1.394(11)
C91A H91A 0.9500
C92A C93A 1.379(11)
C92A H92A 0.9500
C93A C94A 1.395(10)
C93A H93A 0.9500
C94A C95A 1.388(10)
C94A H94A 0.9500
C95A C96A 1.384(10)
C95A H95A 0.9500
C96A H96A 0.9500
C101 C102 1.353(11)
C101 C106 1.371(12)
C101 H101 0.9500
C102 C103 1.326(10)
C102 H102 0.9500
C103 C104 1.353(9)
C103 H103 0.9500
C104 C105 1.398(10)
C104 H104 0.9500
C105 C106 1.368(11)
C105 H105 0.9500
C106 H106 0.9500

loop_
_geom_torsion_atom_site_label_1
_geom_torsion_atom_site_label_2
_geom_torsion_atom_site_label_3
_geom_torsion_atom_site_label_4
_geom_torsion
C7 P1 C1 C2 -73.5(3)
C11 P1 C1 C2 161.8(2)
C31 P1 C1 C2 50.3(3)
P1 C1 C2 C3 127.9(3)
C1 C2 C3 C4 -78.4(4)
C2 C3 C4 C5 45.0(5)
C3 C4 C5 C6 -81.8(4)
C3 C4 C5 B1 162.3(3)
C4 C5 C6 C7 131.0(3)
B1 C5 C6 C7 -104.2(3)
C4 C5 C6 C9 -115.4(3)
B1 C5 C6 C9 9.4(3)
C9 O1 C8 C7 1.3(4)
C9 O1 C8 C71 178.3(3)
B1 O2 C9 O1 86.7(3)
B1 O2 C9 C81 -154.9(3)
B1 O2 C9 C6 -24.5(4)
C8 O1 C9 O2 -126.5(3)
C8 O1 C9 C81 114.2(3)
C8 O1 C9 C6 -10.3(3)
C7 C6 C9 O2 129.8(3)
C5 C6 C9 O2 7.8(3)
C7 C6 C9 O1 14.3(3)
C5 C6 C9 O1 -107.7(3)
C7 C6 C9 C81 -103.9(3)
C5 C6 C9 C81 134.1(3)
O1 C8 C7 C6 8.8(4)
C71 C8 C7 C6 -167.3(4)
O1 C8 C7 P1 -173.4(3)
C71 C8 C7 P1 10.5(6)
C5 C6 C7 C8 99.8(3)
C9 C6 C7 C8 -14.5(4)
C5 C6 C7 P1 -78.4(3)
C9 C6 C7 P1 167.4(2)
C1 P1 C7 C8 -141.9(3)
C11 P1 C7 C8 -14.9(4)
C31 P1 C7 C8 109.1(4)
C1 P1 C7 C6 35.7(3)
C11 P1 C7 C6 162.7(2)
C31 P1 C7 C6 -73.3(3)
C7 P1 C11 C12 -97.5(3)
C1 P1 C11 C12 21.8(3)
C31 P1 C11 C12 130.4(3)
C7 P1 C11 C16 86.0(3)
C1 P1 C11 C16 -154.7(3)
C31 P1 C11 C16 -46.1(3)
C16 C11 C12 C13 5.7(5)
P1 C11 C12 C13 -170.6(3)
C16 C11 C12 C17 -172.1(3)
P1 C11 C12 C17 11.5(5)
C11 C12 C13 C14 -2.6(6)
C17 C12 C13 C14 175.4(3)
C12 C13 C14 C15 -1.6(6)
C12 C13 C14 C20 -177.6(4)
C13 C14 C15 C16 2.8(6)
C20 C14 C15 C16 178.8(3)
C14 C15 C16 C11 0.3(5)
C14 C15 C16 C23 -176.5(3)
C12 C11 C16 C15 -4.7(5)
P1 C11 C16 C15 171.9(3)
C12 C11 C16 C23 171.7(3)
P1 C11 C16 C23 -11.7(5)
C13 C12 C17 C18 73.6(4)
C11 C12 C17 C18 -108.5(4)
C13 C12 C17 C19 -48.4(5)
C11 C12 C17 C19 129.5(4)
C15 C14 C20 C22 128.1(5)
C13 C14 C20 C22 -56.0(6)
C15 C14 C20 C21 -105.1(5)
C13 C14 C20 C21 70.8(5)
C15 C16 C23 C25 -67.9(4)
C11 C16 C23 C25 115.6(4)
C15 C16 C23 C24 53.5(4)
C11 C16 C23 C24 -123.0(4)
C7 P1 C31 C36 -5.1(3)
C1 P1 C31 C36 -115.9(3)
C11 P1 C31 C36 123.1(3)
C7 P1 C31 C32 173.0(2)
C1 P1 C31 C32 62.2(3)
C11 P1 C31 C32 -58.8(3)
C36 C31 C32 C33 -1.1(5)
P1 C31 C32 C33 -179.3(3)
C36 C31 C32 C37 -177.7(3)
P1 C31 C32 C37 4.1(4)
C31 C32 C33 C34 0.6(5)
C37 C32 C33 C34 177.6(3)
C32 C33 C34 C35 0.4(5)
C32 C33 C34 C40 -177.0(3)
C33 C34 C35 C36 -0.9(5)
C40 C34 C35 C36 176.5(3)
C34 C35 C36 C31 0.4(5)
C34 C35 C36 C43 -179.8(3)
C32 C31 C36 C35 0.6(5)
P1 C31 C36 C35 178.7(2)
C32 C31 C36 C43 -179.2(3)
P1 C31 C36 C43 -1.2(5)
C33 C32 C37 C39 63.3(4)
C31 C32 C37 C39 -119.9(4)
C33 C32 C37 C38 -60.3(4)
C31 C32 C37 C38 116.4(4)
C35 C34 C40 C42 135.2(4)
C33 C34 C40 C42 -47.5(5)
C35 C34 C40 C41 -97.9(5)
C33 C34 C40 C41 79.4(5)
C35 C36 C43 C45 -64.6(4)
C31 C36 C43 C45 115.3(4)
C35 C36 C43 C44 58.3(4)
C31 C36 C43 C44 -121.9(4)
C9 O2 B1 C61 152.8(3)
C9 O2 B1 C5 29.5(3)
C9 O2 B1 C51 -92.4(3)
C4 C5 B1 O2 96.9(3)
C6 C5 B1 O2 -22.2(3)
C4 C5 B1 C61 -23.8(5)
C6 C5 B1 C61 -142.9(3)
C4 C5 B1 C51 -145.4(3)
C6 C5 B1 C51 95.6(3)
O2 B1 C51 C56 134.8(4)
C61 B1 C51 C56 -106.4(4)
C5 B1 C51 C56 20.5(5)
O2 B1 C51 C52 -45.5(4)
C61 B1 C51 C52 73.2(4)
C5 B1 C51 C52 -159.9(3)
C56 C51 C52 F52 176.7(3)
B1 C51 C52 F52 -3.0(5)
C56 C51 C52 C53 -1.6(6)
B1 C51 C52 C53 178.6(4)
F52 C52 C53 F53 1.5(6)
C51 C52 C53 F53 180.0(4)
F52 C52 C53 C54 -176.1(4)
C51 C52 C53 C54 2.3(6)
F53 C53 C54 F54 0.4(6)
C52 C53 C54 F54 178.1(4)
F53 C53 C54 C55 -179.0(4)
C52 C53 C54 C55 -1.3(6)
F54 C54 C55 F55 -0.7(6)
C53 C54 C55 F55 178.7(4)
F54 C54 C55 C56 -179.6(4)
C53 C54 C55 C56 -0.2(6)
C52 C51 C56 F56 -178.4(3)
B1 C51 C56 F56 1.3(6)
C52 C51 C56 C55 0.1(6)
B1 C51 C56 C55 179.8(4)
F55 C55 C56 F56 0.5(6)
C54 C55 C56 F56 179.4(4)
F55 C55 C56 C51 -178.1(4)
C54 C55 C56 C51 0.8(7)
O2 B1 C61 C62 -173.6(3)
C5 B1 C61 C62 -57.5(5)
C51 B1 C61 C62 69.3(4)
O2 B1 C61 C66 7.7(5)
C5 B1 C61 C66 123.8(4)
C51 B1 C61 C66 -109.4(4)
C66 C61 C62 F62 -179.3(3)
B1 C61 C62 F62 1.9(5)
C66 C61 C62 C63 0.1(6)
B1 C61 C62 C63 -178.7(4)
F62 C62 C63 F63 -0.7(6)
C61 C62 C63 F63 179.9(4)
F62 C62 C63 C64 -179.8(4)
C61 C62 C63 C64 0.8(6)
F63 C63 C64 F64 0.7(6)
C62 C63 C64 F64 179.8(4)
F63 C63 C64 C65 179.2(4)
C62 C63 C64 C65 -1.7(6)
F64 C64 C65 F65 -1.3(7)
C63 C64 C65 F65 -179.8(4)
F64 C64 C65 C66 -179.8(4)
C63 C64 C65 C66 1.7(7)
F65 C65 C66 F66 0.6(6)
C64 C65 C66 F66 179.1(4)
F65 C65 C66 C61 -179.3(4)
C64 C65 C66 C61 -0.8(7)
C62 C61 C66 F66 180.0(4)
B1 C61 C66 F66 -1.3(6)
C62 C61 C66 C65 -0.1(6)
B1 C61 C66 C65 178.7(4)
O1 C8 C71 C72 -129.8(3)
C7 C8 C71 C72 46.3(6)
O1 C8 C71 C76 43.6(4)
C7 C8 C71 C76 -140.3(4)
C76 C71 C72 C73 3.3(6)
C8 C71 C72 C73 176.7(4)
C71 C72 C73 C74 -1.5(6)
C72 C73 C74 C75 -0.2(7)
C73 C74 C75 C76 0.2(6)
C74 C75 C76 C71 1.6(6)
C72 C71 C76 C75 -3.3(5)
C8 C71 C76 C75 -176.9(3)
O2 C9 C81 C86 -132.6(3)
O1 C9 C81 C86 -13.9(5)
C6 C9 C81 C86 101.1(4)
O2 C9 C81 C82 46.5(4)
O1 C9 C81 C82 165.2(3)
C6 C9 C81 C82 -79.8(4)
C86 C81 C82 C83 -1.1(5)
C9 C81 C82 C83 179.7(3)
C81 C82 C83 C84 0.4(6)
C82 C83 C84 C85 0.8(6)
C83 C84 C85 C86 -1.2(6)
C84 C85 C86 C81 0.5(6)
C82 C81 C86 C85 0.7(5)
C9 C81 C86 C85 179.8(3)
C96 C91 C92 C93 -1(5)
C91 C92 C93 C94 11(4)
C92 C93 C94 C95 -12(3)
C93 C94 C95 C96 6(4)
C92 C91 C96 C95 -5(5)
C94 C95 C96 C91 3(4)
C96A C91A C92A C93A 4(3)
C91A C92A C93A C94A 2(3)
C92A C93A C94A C95A -6.0(19)
C93A C94A C95A C96A 4.5(18)
C92A C91A C96A C95A -5(3)
C94A C95A C96A C91A 1(3)
C106 C101 C102 C103 2.0(14)
C101 C102 C103 C104 -2.5(12)
C102 C103 C104 C105 1.5(11)
C103 C104 C105 C106 -0.1(11)
C104 C105 C106 C101 -0.4(13)
C102 C101 C106 C105 -0.6(15)
